data_1519399
loop_
_publ_author_name
'Gong, Yongyang'
'Zhao, Lifang'
'Peng, Qian'
'Fan, Di'
'Yuan, Wang Zhang'
'Zhang, Yongming'
'Tang, Ben Zhong'

_publ_section_title
;
 Crystallization-induced dual emission from metal- and heavy atom-free
 aromatic acids and esters
;
_journal_issue 8
_journal_name_full 'Chem. Sci.'
_journal_page_first 4438
_journal_paper_doi 10.1039/C5SC00253B
_journal_volume 6
_journal_year 2015
_chemical_formula_sum 'C10 H6 F4 O4'
_chemical_formula_weight 266.15
_chemical_name_systematic
; 
 ? 
;
_space_group_IT_number 14
_symmetry_cell_setting monoclinic
_symmetry_space_group_name_Hall '-P 2yn'
_symmetry_space_group_name_H-M 'P 1 21/n 1'
_atom_sites_solution_hydrogens geom
_atom_sites_solution_primary direct
_atom_sites_solution_secondary difmap
_audit_creation_method SHELXL-97
_audit_update_record
;
2015-01-22 deposited with the CCDC.
2015-04-20 downloaded from the CCDC.
;
_cell_angle_alpha 90.00
_cell_angle_beta 95.605(15)
_cell_angle_gamma 90.00
_cell_formula_units_Z 2
_cell_length_a 6.332(6)
_cell_length_b 4.701(5)
_cell_length_c 17.423(16)
_cell_measurement_temperature 296(2)
_cell_volume 516.1(9)
_computing_molecular_graphics Olex-2
_computing_publication_material Olex-2
_computing_structure_refinement 'SHELXL-97 (Sheldrick, 1997)'
_computing_structure_solution 'SHELXS-97 (Sheldrick, 1990)'
_diffrn_ambient_temperature 296(2)
_diffrn_detector_area_resol_mean 10.4098
_diffrn_measured_fraction_theta_full 0.980
_diffrn_measured_fraction_theta_max 0.980
_diffrn_measurement_device_type 'Xcalibur, Atlas, Gemini'
_diffrn_measurement_method '\w scans'
_diffrn_radiation_monochromator graphite
_diffrn_radiation_source 'fine-focus sealed tube'
_diffrn_radiation_type MoK\a
_diffrn_radiation_wavelength 0.71073
_diffrn_reflns_av_R_equivalents 0.0453
_diffrn_reflns_av_sigmaI/netI 0.0508
_diffrn_reflns_limit_h_max 7
_diffrn_reflns_limit_h_min -7
_diffrn_reflns_limit_k_max 5
_diffrn_reflns_limit_k_min -5
_diffrn_reflns_limit_l_max 12
_diffrn_reflns_limit_l_min -21
_diffrn_reflns_number 2458
_diffrn_reflns_theta_full 26.00
_diffrn_reflns_theta_max 26.00
_diffrn_reflns_theta_min 2.35
_exptl_absorpt_coefficient_mu 0.176
_exptl_absorpt_correction_T_max 0.879
_exptl_absorpt_correction_T_min 0.835
_exptl_absorpt_correction_type multi-scan
_exptl_crystal_colour light-yellow
_exptl_crystal_density_diffrn 1.712
_exptl_crystal_density_method 'not measured'
_exptl_crystal_description block-like
_exptl_crystal_F_000 268
_exptl_crystal_size_max 0.10
_exptl_crystal_size_mid 0.07
_exptl_crystal_size_min 0.06
_refine_diff_density_max 0.364
_refine_diff_density_min -0.417
_refine_diff_density_rms 0.150
_refine_ls_extinction_method none
_refine_ls_goodness_of_fit_ref 1.059
_refine_ls_hydrogen_treatment mixed
_refine_ls_matrix_type full
_refine_ls_number_parameters 83
_refine_ls_number_reflns 988
_refine_ls_number_restraints 0
_refine_ls_restrained_S_all 1.059
_refine_ls_R_factor_all 0.0709
_refine_ls_R_factor_gt 0.0650
_refine_ls_shift/su_max 0.000
_refine_ls_shift/su_mean 0.000
_refine_ls_structure_factor_coef Fsqd
_refine_ls_weighting_details 'calc w=1/[\s^2^(Fo^2^)+(0.1626P)^2^+0.0000P] where P=(Fo^2^+2Fc^2^)/3'
_refine_ls_weighting_scheme calc
_refine_ls_wR_factor_gt 0.1877
_refine_ls_wR_factor_ref 0.2060
_reflns_number_gt 844
_reflns_number_total 988
_reflns_threshold_expression >2sigma(I)
_cod_data_source_file c5sc00253b4.cif
_cod_data_source_block DMTFTPA
_cod_depositor_comments
;
The following automatic conversions were performed:

'_symmetry_cell_setting' value 'Monoclinic' changed to 'monoclinic'
according to
/usr/data/users/saulius/crontab/automatic-downloads/rss-feeds/RSC/lib/dictionaries/cif_core.dic
dictionary named 'cif_core.dic' version 2.4.2 from 2011-04-26.

Automatic conversion script
Id: cif_fix_values 3271 2015-04-21 07:52:19Z andrius 

 Adding full bibliography for 1519398--1519399.cif.
;
_cod_original_cell_volume 516.2(9)
_cod_original_sg_symbol_H-M 'P2(1)/n  '
_cod_database_code 1519399

loop_
_symmetry_equiv_pos_as_xyz
'x, y, z'
'-x+1/2, y+1/2, -z+1/2'
'-x, -y, -z'
'x-1/2, -y-1/2, z-1/2'

loop_
_atom_site_label
_atom_site_type_symbol
_atom_site_fract_x
_atom_site_fract_y
_atom_site_fract_z
_atom_site_U_iso_or_equiv
_atom_site_adp_type
_atom_site_occupancy
_atom_site_symmetry_multiplicity
_atom_site_calc_flag
_atom_site_refinement_flags
F2 F -0.20183(18) 0.9270(3) 0.12670(7) 0.0598(6) Uani 1 1 d .
O4 O 0.3788(2) 0.6589(4) 0.13614(10) 0.0618(6) Uani 1 1 d .
C9 C 0.1754(3) 0.6231(4) 0.12055(12) 0.0458(6) Uani 1 1 d .
C5 C -0.1020(3) 0.9549(4) 0.06401(12) 0.0447(6) Uani 1 1 d .
C6 C 0.0880(3) 0.8176(4) 0.05847(12) 0.0428(6) Uani 1 1 d .
O3 O 0.0694(2) 0.4616(4) 0.15222(12) 0.0691(7) Uani 1 1 d .
C4 C -0.1878(3) 1.1322(4) 0.00726(12) 0.0454(6) Uani 1 1 d .
C10 C 0.4822(4) 0.4789(7) 0.19515(16) 0.0719(9) Uani 1 1 d .
H10A H 0.4396 0.5338 0.2444 0.108 Uiso 1 1 calc R
H10B H 0.6332 0.4984 0.1956 0.108 Uiso 1 1 calc R
H10C H 0.4427 0.2845 0.1848 0.108 Uiso 1 1 calc R
F1 F -0.36486(18) 1.2686(3) 0.01874(8) 0.0658(6) Uani 1 1 d .

loop_
_atom_site_aniso_label
_atom_site_aniso_U_11
_atom_site_aniso_U_22
_atom_site_aniso_U_33
_atom_site_aniso_U_23
_atom_site_aniso_U_13
_atom_site_aniso_U_12
F2 0.0546(8) 0.0795(10) 0.0472(9) 0.0095(6) 0.0152(6) 0.0050(6)
O4 0.0487(9) 0.0763(11) 0.0579(12) 0.0215(8) -0.0069(7) -0.0002(7)
C9 0.0516(12) 0.0440(11) 0.0410(12) -0.0015(8) 0.0006(9) -0.0030(8)
C5 0.0453(10) 0.0516(11) 0.0376(11) -0.0018(8) 0.0063(8) -0.0040(8)
C6 0.0441(10) 0.0416(10) 0.0415(12) -0.0015(8) -0.0017(8) -0.0028(7)
O3 0.0659(11) 0.0665(11) 0.0726(13) 0.0225(9) -0.0043(9) -0.0134(8)
C4 0.0411(10) 0.0505(12) 0.0442(12) -0.0035(8) 0.0028(8) 0.0042(8)
C10 0.0639(13) 0.089(2) 0.0609(17) 0.0272(13) -0.0053(12) 0.0109(13)
F1 0.0559(9) 0.0863(11) 0.0566(10) 0.0059(7) 0.0128(7) 0.0276(7)

loop_
_atom_type_symbol
_atom_type_description
_atom_type_scat_dispersion_real
_atom_type_scat_dispersion_imag
_atom_type_scat_source
C C 0.0033 0.0016 'International Tables Vol C Tables 4.2.6.8 and 6.1.1.4'
H H 0.0000 0.0000 'International Tables Vol C Tables 4.2.6.8 and 6.1.1.4'
O O 0.0106 0.0060 'International Tables Vol C Tables 4.2.6.8 and 6.1.1.4'
F F 0.0171 0.0103 'International Tables Vol C Tables 4.2.6.8 and 6.1.1.4'

loop_
_geom_angle_atom_site_label_1
_geom_angle_atom_site_label_2
_geom_angle_atom_site_label_3
_geom_angle
_geom_angle_site_symmetry_1
_geom_angle_site_symmetry_3
C9 O4 C10 116.44(19) . .
O3 C9 O4 125.4(2) . .
O3 C9 C6 123.19(19) . .
O4 C9 C6 111.35(17) . .
F2 C5 C4 118.08(19) . .
F2 C5 C6 120.23(19) . .
C4 C5 C6 121.6(2) . .
C5 C6 C4 116.85(19) . 3_575
C5 C6 C9 120.3(2) . .
C4 C6 C9 122.84(19) 3_575 .
F1 C4 C5 118.02(19) . .
F1 C4 C6 120.35(18) . 3_575
C5 C4 C6 121.53(19) . 3_575

loop_
_geom_bond_atom_site_label_1
_geom_bond_atom_site_label_2
_geom_bond_distance
_geom_bond_site_symmetry_2
F2 C5 1.321(3) .
O4 C9 1.301(3) .
O4 C10 1.439(3) .
C9 O3 1.185(3) .
C9 C6 1.481(3) .
C5 C4 1.365(3) .
C5 C6 1.377(3) .
C6 C4 1.381(3) 3_575
C4 F1 1.323(2) .
C4 C6 1.381(3) 3_575
